data_4340721
loop_
_publ_author_name
'King, Amanda E.'
'Nippe, Michael'
'Atanasov, Mihail'
'Chantarojsiri, Teera'
'Wray, Curtis A.'
'Bill, Eckhard'
'Neese, Frank'
'Long, Jeffrey R.'
'Chang, Christopher J.'

_publ_section_title
;
 A Well-Defined Terminal Vanadium(III) Oxo Complex.
;
_journal_issue 21
_journal_name_full 'Inorganic chemistry'
_journal_page_first 11388
_journal_page_last 11395
_journal_paper_doi 10.1021/ic5010177
_journal_volume 53
_journal_year 2014
_chemical_formula_moiety 'C31 H28 N6 V, 2(C F3 O3 S), 2(C2 H3 N)'
_chemical_formula_sum 'C37 H34 F6 N8 O6 S2 V'
_chemical_formula_weight 915.78
_chemical_name_systematic
;
 ?
;
_space_group_crystal_system monoclinic
_space_group_IT_number 14
_space_group_name_Hall '-P 2yn'
_space_group_name_H-M_alt 'P 1 21/n 1'
_symmetry_space_group_name_Hall '-P 2yn'
_symmetry_space_group_name_H-M 'P 1 21/n 1'
_atom_sites_solution_hydrogens geom
_atom_sites_solution_primary heavy
_audit_creation_date 2014-04-10
_audit_creation_method
;
Olex2 1.2
(compiled 2013.11.15 svn.r2839 for OlexSys, GUI svn.r4713)
;
_cell_angle_alpha 90
_cell_angle_beta 90.8446(9)
_cell_angle_gamma 90
_cell_formula_units_Z 4
_cell_length_a 12.5042(7)
_cell_length_b 15.8420(9)
_cell_length_c 20.147(1)
_cell_measurement_reflns_used 9958
_cell_measurement_temperature 100(2)
_cell_measurement_theta_max 25.3770
_cell_measurement_theta_min 2.2978
_cell_volume 3990.5(4)
_computing_molecular_graphics 'Olex2 (Dolomanov et al., 2009)'
_computing_publication_material 'Olex2 (Dolomanov et al., 2009)'
_computing_structure_refinement 'ShelXL (Sheldrick, 2008)'
_computing_structure_solution 'ShelXS (Sheldrick, 2008)'
_diffrn_ambient_temperature 100(2)
_diffrn_measured_fraction_theta_full 0.999
_diffrn_measured_fraction_theta_max 0.997
_diffrn_measurement_device_type 'Bruker APEX-II CCD'
_diffrn_measurement_method '\f and \w scans'
_diffrn_radiation_monochromator graphite
_diffrn_radiation_type MoK\a
_diffrn_radiation_wavelength 0.71073
_diffrn_reflns_av_R_equivalents 0.0345
_diffrn_reflns_av_unetI/netI 0.0375
_diffrn_reflns_Laue_measured_fraction_full 0.999
_diffrn_reflns_Laue_measured_fraction_max 0.997
_diffrn_reflns_limit_h_max 15
_diffrn_reflns_limit_h_min -11
_diffrn_reflns_limit_k_max 16
_diffrn_reflns_limit_k_min -19
_diffrn_reflns_limit_l_max 24
_diffrn_reflns_limit_l_min -23
_diffrn_reflns_number 24131
_diffrn_reflns_point_group_measured_fraction_full 0.999
_diffrn_reflns_point_group_measured_fraction_max 0.997
_diffrn_reflns_theta_full 25.242
_diffrn_reflns_theta_max 25.377
_diffrn_reflns_theta_min 1.635
_diffrn_source 'fine-focus sealed tube'
_exptl_absorpt_coefficient_mu 0.438
_exptl_absorpt_correction_T_max 0.957
_exptl_absorpt_correction_T_min 0.917
_exptl_absorpt_correction_type multi-scan
_exptl_absorpt_process_details SADABS
_exptl_crystal_colour red
_exptl_crystal_density_diffrn 1.524
_exptl_crystal_description block
_exptl_crystal_F_000 1876
_exptl_crystal_size_max 0.2
_exptl_crystal_size_mid 0.18
_exptl_crystal_size_min 0.1
_refine_diff_density_max 0.563
_refine_diff_density_min -0.794
_refine_diff_density_rms 0.071
_refine_ls_extinction_method none
_refine_ls_goodness_of_fit_ref 1.057
_refine_ls_hydrogen_treatment constr
_refine_ls_matrix_type full
_refine_ls_number_parameters 615
_refine_ls_number_reflns 7305
_refine_ls_number_restraints 0
_refine_ls_restrained_S_all 1.057
_refine_ls_R_factor_all 0.0688
_refine_ls_R_factor_gt 0.0502
_refine_ls_shift/su_max 0.001
_refine_ls_shift/su_mean 0.000
_refine_ls_structure_factor_coef Fsqd
_refine_ls_weighting_details 'w=1/[\s^2^(Fo^2^)+(0.0708P)^2^+3.7271P] where P=(Fo^2^+2Fc^2^)/3'
_refine_ls_weighting_scheme calc
_refine_ls_wR_factor_gt 0.1267
_refine_ls_wR_factor_ref 0.1424
_reflns_Friedel_coverage 0.000
_reflns_number_gt 5554
_reflns_number_total 7305
_reflns_threshold_expression 'I > 2\s(I)'
_cod_data_source_file ic5010177_si_001.cif
_cod_data_source_block compound1
_cod_depositor_comments 'Adding full bibliography for 4340719--4340721.cif.'
_cod_original_cell_volume 3990.5(7)
_cod_database_code 4340721
_shelxl_version_number 2014-3
_shelx_space_group_comment
;
The symmetry employed for this shelxl refinement is uniquely defined
by the following loop, which should always be used as a source of
symmetry information in preference to the above space-group names.
They are only intended as comments.
;
_olex2_refinement_description
;
1. Fixed Uiso
 At 1.2 times of:
  All C(H) groups
 At 1.5 times of:
  All C(H,H,H) groups
2. Uiso/Uaniso restraints and constraints
Uanis(O4A) = Uanis(O5A) = Uanis(O5) = Uanis(O6A) = Uanis(O6)
Uanis(C32) = Uanis(C32A)
3. Others
 Fixed Sof: F4(0.7436) F4A(0.2564) F5(0.7436) F5A(0.2564) F6(0.7436)
 F6A(0.2564) O4(0.7436) O4A(0.2564) O5(0.7436) O5A(0.2564) O6(0.7436)
 O6A(0.2564) F1(0.64753) F1A(0.35247) F2(0.64753) F2A(0.35247) F3(0.64753)
 F3A(0.35247) O3(0.64753) O3A(0.35247) C32(0.64753) C32A(0.35247)
4.a Aromatic/amide H refined with riding coordinates:
 C1(H1), C2(H2), C3(H3), C4(H4), C6(H6), C7(H7), C8(H8), C9(H9), C14(H14),
 C15(H15), C16(H16), C20(H20), C21(H21), C22(H22), C23(H23), C26(H26), C27(H27),
  C28(H28), C29(H29)
4.b Idealised Me refined as rotating group:
 C12(H12A,H12B,H12C), C19(H19A,H19B,H19C), C31(H31A,H31B,H31C), C4S(H4SA,H4SB,
 H4SC), C2S(H2SA,H2SB,H2SC)
;

loop_
_space_group_symop_operation_xyz
'x, y, z'
'-x+1/2, y+1/2, -z+1/2'
'-x, -y, -z'
'x-1/2, -y-1/2, z-1/2'

loop_
_atom_site_label
_atom_site_type_symbol
_atom_site_fract_x
_atom_site_fract_y
_atom_site_fract_z
_atom_site_U_iso_or_equiv
_atom_site_adp_type
_atom_site_occupancy
_atom_site_site_symmetry_order
_atom_site_calc_flag
_atom_site_refinement_flags_posn
_atom_site_refinement_flags_occupancy
_atom_site_disorder_assembly
_atom_site_disorder_group
V1 V 0.33133(4) 0.59843(3) 0.33902(2) 0.02009(14) Uani 1 1 d . . . .
N1 N 0.23638(18) 0.49593(14) 0.30412(11) 0.0210(5) Uani 1 1 d . . . .
N2 N 0.41382(18) 0.49899(14) 0.39068(11) 0.0211(5) Uani 1 1 d . . . .
N3 N 0.22962(17) 0.60235(13) 0.42074(11) 0.0190(5) Uani 1 1 d . . . .
N4 N 0.41335(18) 0.70468(14) 0.38065(11) 0.0222(5) Uani 1 1 d . . . .
N5 N 0.23636(18) 0.69761(14) 0.29618(11) 0.0224(5) Uani 1 1 d . . . .
N7 N 0.4363(2) 0.58906(15) 0.25793(12) 0.0269(6) Uani 1 1 d . . . .
C1 C 0.2095(2) 0.48924(18) 0.23930(14) 0.0265(6) Uani 1 1 d . . . .
H1 H 0.2404 0.5265 0.2095 0.032 Uiso 1 1 calc R . . .
C1D C 0.2007(2) 0.67740(17) 0.44700(14) 0.0216(6) Uani 1 1 d . . . .
C2 C 0.1390(2) 0.4303(2) 0.21517(16) 0.0327(7) Uani 1 1 d . . . .
H2 H 0.1221 0.4280 0.1701 0.039 Uiso 1 1 calc R . . .
C3 C 0.0939(2) 0.3747(2) 0.25870(17) 0.0347(8) Uani 1 1 d . . . .
H3 H 0.0444 0.3350 0.2437 0.042 Uiso 1 1 calc R . . .
C4 C 0.1228(2) 0.37848(19) 0.32510(16) 0.0290(7) Uani 1 1 d . . . .
H4 H 0.0939 0.3405 0.3551 0.035 Uiso 1 1 calc R . . .
C5 C 0.1955(2) 0.43942(17) 0.34687(14) 0.0221(6) Uani 1 1 d . . . .
C6 C 0.5213(2) 0.49328(19) 0.39068(15) 0.0264(6) Uani 1 1 d . . . .
H6 H 0.5598 0.5357 0.3699 0.032 Uiso 1 1 calc R . . .
C7 C 0.5772(2) 0.42746(19) 0.41996(15) 0.0291(7) Uani 1 1 d . . . .
H7 H 0.6514 0.4251 0.4182 0.035 Uiso 1 1 calc R . . .
C8 C 0.5202(2) 0.36567(19) 0.45169(15) 0.0292(7) Uani 1 1 d . . . .
H8 H 0.5554 0.3208 0.4722 0.035 Uiso 1 1 calc R . . .
C9 C 0.4101(2) 0.37095(18) 0.45271(14) 0.0250(6) Uani 1 1 d . . . .
H9 H 0.3708 0.3296 0.4742 0.030 Uiso 1 1 calc R . . .
C10 C 0.3578(2) 0.43784(17) 0.42181(13) 0.0207(6) Uani 1 1 d . . . .
C11 C 0.2343(2) 0.44514(17) 0.41983(13) 0.0208(6) Uani 1 1 d . . . .
C12 C 0.1873(2) 0.37133(18) 0.45969(15) 0.0278(7) Uani 1 1 d . . . .
H12A H 0.1107 0.3758 0.4598 0.042 Uiso 1 1 calc GR . . .
H12B H 0.2144 0.3733 0.5045 0.042 Uiso 1 1 calc GR . . .
H12C H 0.2074 0.3188 0.4396 0.042 Uiso 1 1 calc GR . . .
C13 C 0.2009(2) 0.52996(17) 0.45114(14) 0.0210(6) Uani 1 1 d . . . .
C14 C 0.1438(2) 0.53151(18) 0.50991(14) 0.0236(6) Uani 1 1 d . . . .
H14 H 0.1231 0.4814 0.5300 0.028 Uiso 1 1 calc R . . .
C15 C 0.1184(2) 0.60788(18) 0.53809(15) 0.0268(7) Uani 1 1 d . . . .
H15 H 0.0833 0.6098 0.5784 0.032 Uiso 1 1 calc R . . .
C16 C 0.1454(2) 0.68156(18) 0.50597(15) 0.0261(6) Uani 1 1 d . . . .
H16 H 0.1267 0.7336 0.5238 0.031 Uiso 1 1 calc R . . .
C18 C 0.2343(2) 0.75880(17) 0.40968(14) 0.0232(6) Uani 1 1 d . . . .
C19 C 0.1858(2) 0.83573(18) 0.44442(15) 0.0297(7) Uani 1 1 d . . . .
H19A H 0.2056 0.8862 0.4212 0.045 Uiso 1 1 calc GR . . .
H19B H 0.2123 0.8385 0.4894 0.045 Uiso 1 1 calc GR . . .
H19C H 0.1093 0.8307 0.4444 0.045 Uiso 1 1 calc GR . . .
C20 C 0.2130(2) 0.70048(18) 0.23101(14) 0.0255(6) Uani 1 1 d . . . .
H20 H 0.2449 0.6611 0.2034 0.031 Uiso 1 1 calc R . . .
C21 C 0.1441(2) 0.75861(19) 0.20284(15) 0.0293(7) Uani 1 1 d . . . .
H21 H 0.1284 0.7576 0.1576 0.035 Uiso 1 1 calc R . . .
C22 C 0.0991(2) 0.81822(19) 0.24350(16) 0.0301(7) Uani 1 1 d . . . .
H22 H 0.0517 0.8581 0.2263 0.036 Uiso 1 1 calc R . . .
C23 C 0.1254(2) 0.81781(18) 0.31028(16) 0.0282(7) Uani 1 1 d . . . .
H23 H 0.0960 0.8580 0.3383 0.034 Uiso 1 1 calc R . . .
C24 C 0.1955(2) 0.75767(17) 0.33598(14) 0.0223(6) Uani 1 1 d . . . .
C25 C 0.3573(2) 0.76596(17) 0.41105(14) 0.0234(6) Uani 1 1 d . . . .
C26 C 0.4097(2) 0.83362(19) 0.44127(14) 0.0275(7) Uani 1 1 d . . . .
H26 H 0.3707 0.8754 0.4625 0.033 Uiso 1 1 calc R . . .
C27 C 0.5203(2) 0.83848(19) 0.43957(15) 0.0310(7) Uani 1 1 d . . . .
H27 H 0.5562 0.8827 0.4606 0.037 Uiso 1 1 calc R . . .
C28 C 0.5764(2) 0.7774(2) 0.40655(16) 0.0323(7) Uani 1 1 d . . . .
H28 H 0.6505 0.7801 0.4039 0.039 Uiso 1 1 calc R . . .
C29 C 0.5204(2) 0.71191(19) 0.37749(15) 0.0278(7) Uani 1 1 d . . . .
H29 H 0.5583 0.6709 0.3547 0.033 Uiso 1 1 calc R . . .
C30 C 0.4914(2) 0.5778(2) 0.21404(16) 0.0314(7) Uani 1 1 d . . . .
C31 C 0.5618(3) 0.5607(3) 0.15871(17) 0.0469(9) Uani 1 1 d . . . .
H31A H 0.5586 0.6069 0.1279 0.070 Uiso 1 1 calc GR . . .
H31B H 0.5395 0.5098 0.1367 0.070 Uiso 1 1 calc GR . . .
H31C H 0.6339 0.5543 0.1750 0.070 Uiso 1 1 calc GR . . .
S2 S 0.20189(7) 0.42534(6) 0.68368(5) 0.0400(2) Uani 1 1 d . . . .
F4 F 0.0841(3) 0.2892(2) 0.6634(3) 0.0795(13) Uani 0.7436 1 d . P A 1
F4A F 0.0782(13) 0.3395(11) 0.6222(7) 0.093(4) Uani 0.2564 1 d . P A 2
F5 F 0.0239(3) 0.3961(3) 0.61281(17) 0.0539(9) Uani 0.7436 1 d . P A 1
F5A F 0.0153(9) 0.4506(9) 0.6614(11) 0.118(6) Uani 0.2564 1 d . P A 2
F6 F 0.0045(4) 0.3869(4) 0.7170(3) 0.0779(19) Uani 0.7436 1 d . P A 1
F6A F 0.0447(11) 0.3446(11) 0.7229(8) 0.077(5) Uani 0.2564 1 d . P A 2
O4 O 0.2590(2) 0.3993(3) 0.62545(18) 0.0552(10) Uani 0.7436 1 d . P B 1
O4A O 0.2282(10) 0.4916(7) 0.6428(6) 0.0611(7) Uani 0.2564 1 d . P B 2
O5 O 0.2350(3) 0.3966(3) 0.7449(2) 0.0611(7) Uani 0.7436 1 d . P B 1
O5A O 0.2720(10) 0.3611(7) 0.7097(6) 0.0611(7) Uani 0.2564 1 d . P B 2
O6 O 0.1697(3) 0.5120(2) 0.6799(2) 0.0611(7) Uani 0.7436 1 d . P B 1
O6A O 0.2013(9) 0.4703(7) 0.7538(6) 0.0611(7) Uani 0.2564 1 d . P B 2
C33 C 0.0731(3) 0.3759(3) 0.6698(2) 0.0474(9) Uani 1 1 d . . . .
S1 S 0.24712(6) 0.08786(5) 0.44865(4) 0.02647(19) Uani 1 1 d . . . .
F1 F 0.0747(5) 0.1762(4) 0.4751(3) 0.0626(17) Uani 0.6475 1 d . P C 1
F1A F 0.0829(13) 0.1458(14) 0.5055(8) 0.133(10) Uani 0.3525 1 d . P D 2
F2 F 0.1751(5) 0.1534(5) 0.5601(4) 0.079(2) Uani 0.6475 1 d . P C 1
F2A F 0.2100(10) 0.1096(8) 0.5722(6) 0.080(4) Uani 0.3525 1 d . P D 2
F3 F 0.0764(5) 0.0557(4) 0.5213(3) 0.0508(13) Uani 0.6475 1 d . P C 1
F3A F 0.1140(10) 0.0129(8) 0.5225(6) 0.087(4) Uani 0.3525 1 d . P D 2
O1 O 0.29737(18) 0.16781(14) 0.43933(12) 0.0385(6) Uani 1 1 d . . . .
O2 O 0.18611(19) 0.05526(16) 0.39336(11) 0.0403(6) Uani 1 1 d . . . .
O3 O 0.3039(7) 0.0275(6) 0.4896(4) 0.0386(16) Uani 0.6475 1 d . P E 1
O3A O 0.3304(13) 0.0271(11) 0.4662(7) 0.037(3) Uani 0.3525 1 d . P E 2
C32 C 0.1361(7) 0.1214(5) 0.5053(4) 0.0352(18) Uani 0.6475 1 d . P C 1
C32A C 0.1602(14) 0.0886(8) 0.5134(9) 0.0352(18) Uani 0.3525 1 d . P D 2
N2S N 0.0880(3) 0.7409(2) 0.6684(2) 0.0675(11) Uani 1 1 d . . . .
C3S C 0.1615(4) 0.7171(3) 0.6968(2) 0.0568(11) Uani 1 1 d . . . .
C4S C 0.2551(4) 0.6865(3) 0.7323(2) 0.0728(14) Uani 1 1 d . . . .
H4SA H 0.3183 0.7031 0.7091 0.109 Uiso 1 1 calc GR . . .
H4SB H 0.2523 0.6260 0.7350 0.109 Uiso 1 1 calc GR . . .
H4SC H 0.2569 0.7100 0.7762 0.109 Uiso 1 1 calc GR . . .
N1S N 0.6609(3) 0.2012(3) 0.39807(18) 0.0647(10) Uani 1 1 d . . . .
C1S C 0.6201(3) 0.1398(3) 0.38704(18) 0.0472(9) Uani 1 1 d . . . .
C2S C 0.5680(5) 0.0608(3) 0.3756(2) 0.0829(16) Uani 1 1 d . . . .
H2SA H 0.5990 0.0336 0.3379 0.124 Uiso 1 1 calc GR . . .
H2SB H 0.4932 0.0701 0.3672 0.124 Uiso 1 1 calc GR . . .
H2SC H 0.5769 0.0255 0.4140 0.124 Uiso 1 1 calc GR . . .

loop_
_atom_site_aniso_label
_atom_site_aniso_U_11
_atom_site_aniso_U_22
_atom_site_aniso_U_33
_atom_site_aniso_U_23
_atom_site_aniso_U_13
_atom_site_aniso_U_12
V1 0.0186(3) 0.0212(3) 0.0204(3) 0.00119(19) -0.00163(19) -0.00034(18)
N1 0.0203(12) 0.0201(12) 0.0224(12) 0.0001(9) -0.0032(9) 0.0040(10)
N2 0.0206(12) 0.0203(12) 0.0223(12) -0.0013(9) -0.0019(9) -0.0016(9)
N3 0.0164(11) 0.0174(12) 0.0230(12) -0.0006(9) -0.0054(9) 0.0000(9)
N4 0.0225(12) 0.0211(12) 0.0228(12) 0.0042(10) -0.0030(10) -0.0017(10)
N5 0.0219(12) 0.0214(12) 0.0239(12) 0.0040(10) -0.0032(10) -0.0035(10)
N7 0.0246(13) 0.0297(14) 0.0263(14) 0.0035(11) -0.0022(11) 0.0000(10)
C1 0.0279(15) 0.0276(16) 0.0238(15) -0.0041(12) -0.0057(12) 0.0057(12)
C1D 0.0182(14) 0.0240(15) 0.0225(14) -0.0010(11) -0.0057(11) 0.0005(11)
C2 0.0300(17) 0.0393(18) 0.0286(17) -0.0120(14) -0.0083(13) 0.0071(14)
C3 0.0242(16) 0.0388(18) 0.0409(19) -0.0179(15) -0.0068(14) -0.0028(14)
C4 0.0219(15) 0.0288(16) 0.0364(18) -0.0057(13) -0.0011(13) -0.0016(12)
C5 0.0186(13) 0.0218(14) 0.0259(15) -0.0053(12) -0.0029(11) 0.0029(11)
C6 0.0187(14) 0.0302(16) 0.0303(16) -0.0005(13) -0.0017(12) -0.0009(12)
C7 0.0210(15) 0.0341(17) 0.0320(17) -0.0044(13) -0.0074(13) 0.0058(13)
C8 0.0322(17) 0.0284(16) 0.0267(16) 0.0017(13) -0.0072(13) 0.0056(13)
C9 0.0294(16) 0.0222(15) 0.0234(15) 0.0020(12) -0.0026(12) 0.0023(12)
C10 0.0221(14) 0.0215(14) 0.0183(14) -0.0032(11) -0.0046(11) 0.0005(11)
C11 0.0205(14) 0.0204(14) 0.0214(14) -0.0009(11) -0.0009(11) -0.0022(11)
C12 0.0265(16) 0.0213(15) 0.0355(17) 0.0020(13) 0.0039(13) -0.0025(12)
C13 0.0157(13) 0.0228(14) 0.0243(15) 0.0007(11) -0.0050(11) 0.0002(11)
C14 0.0215(14) 0.0250(15) 0.0243(15) 0.0041(12) -0.0018(11) -0.0024(12)
C15 0.0235(15) 0.0324(17) 0.0246(16) -0.0019(13) 0.0007(12) 0.0012(12)
C16 0.0251(15) 0.0259(15) 0.0273(16) -0.0030(12) -0.0021(12) 0.0029(12)
C18 0.0253(15) 0.0196(14) 0.0245(15) -0.0003(11) -0.0035(12) -0.0003(11)
C19 0.0344(17) 0.0215(15) 0.0331(17) -0.0017(13) -0.0025(14) 0.0020(13)
C20 0.0272(15) 0.0240(15) 0.0250(15) 0.0024(12) -0.0034(12) -0.0036(12)
C21 0.0287(16) 0.0322(17) 0.0267(16) 0.0092(13) -0.0063(13) -0.0054(13)
C22 0.0227(15) 0.0270(16) 0.0404(18) 0.0118(14) -0.0058(13) -0.0003(12)
C23 0.0250(15) 0.0234(15) 0.0361(18) 0.0038(13) -0.0016(13) 0.0007(12)
C24 0.0179(13) 0.0203(14) 0.0286(16) 0.0031(12) -0.0012(11) -0.0032(11)
C25 0.0272(15) 0.0211(14) 0.0215(14) 0.0055(11) -0.0064(12) -0.0030(12)
C26 0.0318(17) 0.0252(15) 0.0252(15) 0.0025(12) -0.0076(13) -0.0036(13)
C27 0.0357(17) 0.0249(16) 0.0318(17) 0.0069(13) -0.0142(14) -0.0101(13)
C28 0.0227(15) 0.0345(17) 0.0394(18) 0.0118(14) -0.0074(13) -0.0080(13)
C29 0.0200(15) 0.0310(16) 0.0322(17) 0.0072(13) -0.0036(12) -0.0011(12)
C30 0.0264(16) 0.0407(19) 0.0270(17) 0.0003(14) -0.0060(14) 0.0037(14)
C31 0.0366(19) 0.074(3) 0.0301(19) -0.0070(18) 0.0027(15) 0.0077(19)
S2 0.0295(4) 0.0442(5) 0.0461(5) 0.0101(4) 0.0018(4) -0.0043(4)
F4 0.067(2) 0.046(2) 0.125(4) 0.012(2) -0.031(2) -0.0248(18)
F4A 0.108(11) 0.114(12) 0.058(8) -0.043(9) 0.018(8) -0.028(10)
F5 0.0286(16) 0.090(3) 0.0424(19) 0.0199(19) -0.0136(14) -0.0172(17)
F5A 0.039(6) 0.096(10) 0.218(19) 0.017(12) -0.037(9) 0.023(6)
F6 0.035(2) 0.149(6) 0.050(3) -0.004(3) 0.018(2) -0.022(2)
F6A 0.057(9) 0.115(13) 0.058(7) 0.022(9) 0.011(8) -0.064(8)
O4 0.0155(15) 0.096(3) 0.054(2) -0.019(2) 0.0067(15) -0.0066(16)
O4A 0.0618(18) 0.0535(16) 0.0674(19) 0.0115(14) -0.0186(14) -0.0090(13)
O5 0.0618(18) 0.0535(16) 0.0674(19) 0.0115(14) -0.0186(14) -0.0090(13)
O5A 0.0618(18) 0.0535(16) 0.0674(19) 0.0115(14) -0.0186(14) -0.0090(13)
O6 0.0618(18) 0.0535(16) 0.0674(19) 0.0115(14) -0.0186(14) -0.0090(13)
O6A 0.0618(18) 0.0535(16) 0.0674(19) 0.0115(14) -0.0186(14) -0.0090(13)
C33 0.033(2) 0.067(3) 0.043(2) 0.015(2) 0.0031(17) -0.0061(18)
S1 0.0269(4) 0.0265(4) 0.0259(4) -0.0008(3) -0.0033(3) -0.0007(3)
F1 0.034(2) 0.053(2) 0.101(5) -0.010(3) 0.013(3) 0.0091(19)
F1A 0.050(7) 0.25(3) 0.101(12) -0.058(12) 0.033(9) 0.044(12)
F2 0.050(3) 0.128(6) 0.060(4) -0.058(4) 0.014(3) -0.027(3)
F2A 0.081(9) 0.137(12) 0.024(4) -0.020(6) 0.017(5) -0.071(7)
F3 0.048(3) 0.060(3) 0.044(2) 0.006(3) 0.0066(19) -0.027(2)
F3A 0.107(10) 0.112(10) 0.043(5) -0.005(7) 0.022(6) -0.082(7)
O1 0.0372(13) 0.0301(12) 0.0483(14) 0.0083(10) -0.0001(11) -0.0042(10)
O2 0.0406(13) 0.0534(15) 0.0268(12) -0.0076(11) -0.0057(10) -0.0052(11)
O3 0.040(4) 0.028(2) 0.046(4) 0.003(3) -0.016(3) -0.002(3)
O3A 0.038(7) 0.020(4) 0.052(9) 0.004(6) -0.012(5) -0.002(4)
C32 0.033(5) 0.031(5) 0.043(3) -0.018(4) 0.005(3) -0.006(4)
C32A 0.033(5) 0.031(5) 0.043(3) -0.018(4) 0.005(3) -0.006(4)
N2S 0.057(2) 0.070(3) 0.077(3) -0.028(2) 0.014(2) -0.023(2)
C3S 0.059(3) 0.056(3) 0.056(3) -0.016(2) 0.009(2) -0.024(2)
C4S 0.093(4) 0.064(3) 0.061(3) -0.003(2) -0.008(3) -0.023(3)
N1S 0.068(2) 0.074(3) 0.053(2) -0.0118(19) 0.0111(18) -0.013(2)
C1S 0.051(2) 0.055(2) 0.035(2) 0.0020(17) -0.0013(17) -0.009(2)
C2S 0.114(4) 0.071(3) 0.063(3) 0.017(3) -0.017(3) -0.041(3)

loop_
_atom_type_symbol
_atom_type_description
_atom_type_scat_dispersion_real
_atom_type_scat_dispersion_imag
_atom_type_scat_source
C C 0.0033 0.0016 'International Tables Vol C Tables 4.2.6.8 and 6.1.1.4'
H H 0.0000 0.0000 'International Tables Vol C Tables 4.2.6.8 and 6.1.1.4'
N N 0.0061 0.0033 'International Tables Vol C Tables 4.2.6.8 and 6.1.1.4'
O O 0.0106 0.0060 'International Tables Vol C Tables 4.2.6.8 and 6.1.1.4'
F F 0.0171 0.0103 'International Tables Vol C Tables 4.2.6.8 and 6.1.1.4'
S S 0.1246 0.1234 'International Tables Vol C Tables 4.2.6.8 and 6.1.1.4'
V V 0.3005 0.5294 'International Tables Vol C Tables 4.2.6.8 and 6.1.1.4'

loop_
_geom_angle_atom_site_label_1
_geom_angle_atom_site_label_2
_geom_angle_atom_site_label_3
_geom_angle
N1 V1 N2 82.05(9)
N1 V1 N4 174.07(9)
N1 V1 N5 97.09(9)
N3 V1 N1 86.56(9)
N3 V1 N2 86.19(8)
N3 V1 N4 87.80(9)
N3 V1 N5 87.46(9)
N3 V1 N7 177.43(9)
N4 V1 N2 99.41(9)
N4 V1 N5 80.81(9)
N5 V1 N2 173.63(9)
N7 V1 N1 92.35(9)
N7 V1 N2 91.36(9)
N7 V1 N4 93.36(9)
N7 V1 N5 94.99(9)
C1 N1 V1 120.71(19)
C1 N1 C5 118.4(2)
C5 N1 V1 120.76(18)
C6 N2 V1 121.48(19)
C6 N2 C10 118.3(2)
C10 N2 V1 120.11(18)
C1D N3 V1 120.13(18)
C13 N3 V1 119.96(17)
C13 N3 C1D 119.6(2)
C25 N4 V1 119.70(18)
C29 N4 V1 121.4(2)
C29 N4 C25 118.9(2)
C20 N5 V1 122.03(19)
C20 N5 C24 118.6(2)
C24 N5 V1 119.35(18)
C30 N7 V1 175.0(3)
N1 C1 H1 118.4
N1 C1 C2 123.2(3)
C2 C1 H1 118.4
N3 C1D C16 121.1(3)
N3 C1D C18 117.7(2)
C16 C1D C18 121.2(2)
C1 C2 H2 120.7
C1 C2 C3 118.7(3)
C3 C2 H2 120.7
C2 C3 H3 120.4
C2 C3 C4 119.2(3)
C4 C3 H3 120.4
C3 C4 H4 120.2
C3 C4 C5 119.7(3)
C5 C4 H4 120.2
N1 C5 C4 120.7(3)
N1 C5 C11 116.9(2)
C4 C5 C11 122.4(3)
N2 C6 H6 118.4
N2 C6 C7 123.3(3)
C7 C6 H6 118.4
C6 C7 H7 120.9
C8 C7 C6 118.3(3)
C8 C7 H7 120.9
C7 C8 H8 120.4
C7 C8 C9 119.2(3)
C9 C8 H8 120.4
C8 C9 H9 119.9
C8 C9 C10 120.2(3)
C10 C9 H9 119.9
N2 C10 C9 120.7(3)
N2 C10 C11 117.2(2)
C9 C10 C11 122.1(2)
C5 C11 C10 108.7(2)
C5 C11 C13 110.9(2)
C12 C11 C5 109.6(2)
C12 C11 C10 108.6(2)
C12 C11 C13 109.9(2)
C13 C11 C10 109.3(2)
C11 C12 H12A 109.5
C11 C12 H12B 109.5
C11 C12 H12C 109.5
H12A C12 H12B 109.5
H12A C12 H12C 109.5
H12B C12 H12C 109.5
N3 C13 C11 118.5(2)
N3 C13 C14 120.9(2)
C14 C13 C11 120.5(2)
C13 C14 H14 120.3
C15 C14 C13 119.4(3)
C15 C14 H14 120.3
C14 C15 H15 120.3
C14 C15 C16 119.4(3)
C16 C15 H15 120.3
C1D C16 H16 120.3
C15 C16 C1D 119.4(3)
C15 C16 H16 120.3
C1D C18 C24 111.7(2)
C19 C18 C1D 109.1(2)
C19 C18 C24 109.0(2)
C19 C18 C25 109.5(2)
C25 C18 C1D 109.2(2)
C25 C18 C24 108.4(2)
C18 C19 H19A 109.5
C18 C19 H19B 109.5
C18 C19 H19C 109.5
H19A C19 H19B 109.5
H19A C19 H19C 109.5
H19B C19 H19C 109.5
N5 C20 H20 118.3
N5 C20 C21 123.5(3)
C21 C20 H20 118.3
C20 C21 H21 120.9
C22 C21 C20 118.2(3)
C22 C21 H21 120.9
C21 C22 H22 120.5
C21 C22 C23 118.9(3)
C23 C22 H22 120.5
C22 C23 H23 119.8
C22 C23 C24 120.4(3)
C24 C23 H23 119.8
N5 C24 C18 117.4(2)
N5 C24 C23 120.3(3)
C23 C24 C18 122.3(3)
N4 C25 C18 117.6(2)
N4 C25 C26 120.5(3)
C26 C25 C18 121.8(3)
C25 C26 H26 120.1
C27 C26 C25 119.7(3)
C27 C26 H26 120.1
C26 C27 H27 120.3
C28 C27 C26 119.3(3)
C28 C27 H27 120.3
C27 C28 H28 120.7
C27 C28 C29 118.5(3)
C29 C28 H28 120.7
N4 C29 C28 122.9(3)
N4 C29 H29 118.5
C28 C29 H29 118.5
N7 C30 C31 178.3(4)
C30 C31 H31A 109.5
C30 C31 H31B 109.5
C30 C31 H31C 109.5
H31A C31 H31B 109.5
H31A C31 H31C 109.5
H31B C31 H31C 109.5
O4 S2 C33 101.6(2)
O4A S2 O5A 127.5(7)
O4A S2 O6A 101.2(7)
O4A S2 C33 117.2(5)
O5 S2 O4 119.3(3)
O5 S2 O6 116.5(3)
O5 S2 C33 104.6(2)
O5A S2 O6A 90.2(7)
O5A S2 C33 106.7(5)
O6 S2 O4 111.9(2)
O6 S2 C33 99.1(2)
O6A S2 C33 108.5(4)
F4 C33 S2 110.8(3)
F4A C33 S2 107.1(8)
F4A C33 F5A 111.5(13)
F4A C33 F6A 123.6(12)
F5 C33 S2 115.3(3)
F5 C33 F4 101.7(4)
F5A C33 S2 96.4(6)
F6 C33 S2 115.1(4)
F6 C33 F4 105.5(4)
F6 C33 F5 107.2(4)
F6A C33 S2 107.9(7)
F6A C33 F5A 106.9(12)
O1 S1 O2 116.52(14)
O1 S1 O3 116.7(4)
O1 S1 O3A 107.7(6)
O1 S1 C32 99.2(3)
O1 S1 C32A 112.3(5)
O2 S1 O3 117.1(4)
O2 S1 O3A 108.6(7)
O2 S1 C32 100.5(3)
O2 S1 C32A 104.9(6)
O3 S1 C32 101.6(4)
O3A S1 C32A 106.3(6)
F1 C32 S1 109.8(6)
F1 C32 F3 107.9(7)
F2 C32 S1 110.6(6)
F2 C32 F1 110.3(6)
F2 C32 F3 107.8(8)
F3 C32 S1 110.4(5)
F1A C32A S1 112.4(14)
F1A C32A F2A 104.9(15)
F1A C32A F3A 108.1(16)
F2A C32A S1 112.0(12)
F3A C32A S1 112.1(11)
F3A C32A F2A 106.8(13)
N2S C3S C4S 179.5(5)
C3S C4S H4SA 109.5
C3S C4S H4SB 109.5
C3S C4S H4SC 109.5
H4SA C4S H4SB 109.5
H4SA C4S H4SC 109.5
H4SB C4S H4SC 109.5
N1S C1S C2S 177.8(4)
C1S C2S H2SA 109.5
C1S C2S H2SB 109.5
C1S C2S H2SC 109.5
H2SA C2S H2SB 109.5
H2SA C2S H2SC 109.5
H2SB C2S H2SC 109.5

loop_
_geom_bond_atom_site_label_1
_geom_bond_atom_site_label_2
_geom_bond_distance
V1 N1 2.125(2)
V1 N2 2.144(2)
V1 N3 2.096(2)
V1 N4 2.136(2)
V1 N5 2.143(2)
V1 N7 2.116(3)
N1 C1 1.348(4)
N1 C5 1.348(4)
N2 C6 1.347(4)
N2 C10 1.355(3)
N3 C1D 1.353(3)
N3 C13 1.351(3)
N4 C25 1.349(4)
N4 C29 1.346(4)
N5 C20 1.342(4)
N5 C24 1.350(4)
N7 C30 1.143(4)
C1 H1 0.9300
C1 C2 1.368(4)
C1D C16 1.385(4)
C1D C18 1.554(4)
C2 H2 0.9300
C2 C3 1.370(5)
C3 H3 0.9300
C3 C4 1.382(4)
C4 H4 0.9300
C4 C5 1.392(4)
C5 C11 1.544(4)
C6 H6 0.9300
C6 C7 1.382(4)
C7 H7 0.9300
C7 C8 1.374(4)
C8 H8 0.9300
C8 C9 1.379(4)
C9 H9 0.9300
C9 C10 1.388(4)
C10 C11 1.548(4)
C11 C12 1.540(4)
C11 C13 1.545(4)
C12 H12A 0.9600
C12 H12B 0.9600
C12 H12C 0.9600
C13 C14 1.391(4)
C14 H14 0.9300
C14 C15 1.376(4)
C15 H15 0.9300
C15 C16 1.379(4)
C16 H16 0.9300
C18 C19 1.534(4)
C18 C24 1.555(4)
C18 C25 1.542(4)
C19 H19A 0.9600
C19 H19B 0.9600
C19 H19C 0.9600
C20 H20 0.9300
C20 C21 1.378(4)
C21 H21 0.9300
C21 C22 1.376(4)
C22 H22 0.9300
C22 C23 1.380(4)
C23 H23 0.9300
C23 C24 1.389(4)
C25 C26 1.392(4)
C26 H26 0.9300
C26 C27 1.386(4)
C27 H27 0.9300
C27 C28 1.373(5)
C28 H28 0.9300
C28 C29 1.377(4)
C29 H29 0.9300
C30 C31 1.456(5)
C31 H31A 0.9600
C31 H31B 0.9600
C31 H31C 0.9600
S2 O4 1.443(3)
S2 O4A 1.377(11)
S2 O5 1.373(4)
S2 O5A 1.437(12)
S2 O6 1.433(4)
S2 O6A 1.582(12)
S2 C33 1.808(4)
F4 C33 1.387(6)
F4A C33 1.122(11)
F5 C33 1.334(5)
F5A C33 1.395(12)
F6 C33 1.301(6)
F6A C33 1.236(15)
S1 O1 1.428(2)
S1 O2 1.437(2)
S1 O3 1.443(10)
S1 O3A 1.458(17)
S1 C32 1.886(9)
S1 C32A 1.710(19)
F1 C32 1.304(12)
F1A C32A 1.33(2)
F2 C32 1.304(11)
F2A C32A 1.37(2)
F3 C32 1.323(11)
F3A C32A 1.34(2)
N2S C3S 1.140(6)
C3S C4S 1.446(7)
C4S H4SA 0.9600
C4S H4SB 0.9600
C4S H4SC 0.9600
N1S C1S 1.118(5)
C1S C2S 1.428(6)
C2S H2SA 0.9600
C2S H2SB 0.9600
C2S H2SC 0.9600

loop_
_geom_torsion_atom_site_label_1
_geom_torsion_atom_site_label_2
_geom_torsion_atom_site_label_3
_geom_torsion_atom_site_label_4
_geom_torsion
V1 N1 C1 C2 -172.4(2)
V1 N1 C5 C4 172.1(2)
V1 N1 C5 C11 -8.8(3)
V1 N2 C6 C7 -176.0(2)
V1 N2 C10 C9 176.9(2)
V1 N2 C10 C11 -1.8(3)
V1 N3 C1D C16 -171.4(2)
V1 N3 C1D C18 7.0(3)
V1 N3 C13 C11 -6.6(3)
V1 N3 C13 C14 172.5(2)
V1 N4 C25 C18 -4.3(3)
V1 N4 C25 C26 176.9(2)
V1 N4 C29 C28 -176.7(2)
V1 N5 C20 C21 173.7(2)
V1 N5 C24 C18 9.1(3)
V1 N5 C24 C23 -173.8(2)
N1 C1 C2 C3 -0.6(5)
N1 C5 C11 C10 -56.5(3)
N1 C5 C11 C12 -175.0(2)
N1 C5 C11 C13 63.6(3)
N2 C6 C7 C8 -1.2(5)
N2 C10 C11 C5 62.6(3)
N2 C10 C11 C12 -178.3(2)
N2 C10 C11 C13 -58.5(3)
N3 C1D C16 C15 -0.7(4)
N3 C1D C18 C19 175.4(2)
N3 C1D C18 C24 54.8(3)
N3 C1D C18 C25 -65.0(3)
N3 C13 C14 C15 -1.4(4)
N4 C25 C26 C27 0.6(4)
N5 C20 C21 C22 1.7(4)
C1 N1 C5 C4 -3.4(4)
C1 N1 C5 C11 175.7(2)
C1 C2 C3 C4 -1.6(5)
C1D N3 C13 C11 179.6(2)
C1D N3 C13 C14 -1.4(4)
C1D C18 C24 N5 -64.1(3)
C1D C18 C24 C23 118.8(3)
C1D C18 C25 N4 62.7(3)
C1D C18 C25 C26 -118.5(3)
C2 C3 C4 C5 1.2(5)
C3 C4 C5 N1 1.3(4)
C3 C4 C5 C11 -177.8(3)
C4 C5 C11 C10 122.6(3)
C4 C5 C11 C12 4.1(4)
C4 C5 C11 C13 -117.3(3)
C5 N1 C1 C2 3.1(4)
C5 C11 C13 N3 -55.1(3)
C5 C11 C13 C14 125.9(3)
C6 N2 C10 C9 -0.2(4)
C6 N2 C10 C11 -178.8(2)
C6 C7 C8 C9 0.6(4)
C7 C8 C9 C10 0.2(4)
C8 C9 C10 N2 -0.4(4)
C8 C9 C10 C11 178.2(3)
C9 C10 C11 C5 -116.0(3)
C9 C10 C11 C12 3.1(4)
C9 C10 C11 C13 122.9(3)
C10 N2 C6 C7 1.0(4)
C10 C11 C13 N3 64.7(3)
C10 C11 C13 C14 -114.3(3)
C11 C13 C14 C15 177.6(3)
C12 C11 C13 N3 -176.3(2)
C12 C11 C13 C14 4.7(3)
C13 N3 C1D C16 2.4(4)
C13 N3 C1D C18 -179.2(2)
C13 C14 C15 C16 3.1(4)
C14 C15 C16 C1D -2.0(4)
C16 C1D C18 C19 -6.2(4)
C16 C1D C18 C24 -126.7(3)
C16 C1D C18 C25 113.4(3)
C18 C1D C16 C15 -179.1(3)
C18 C25 C26 C27 -178.2(3)
C19 C18 C24 N5 175.3(2)
C19 C18 C24 C23 -1.8(4)
C19 C18 C25 N4 -177.9(2)
C19 C18 C25 C26 0.9(4)
C20 N5 C24 C18 -173.2(2)
C20 N5 C24 C23 3.9(4)
C20 C21 C22 C23 0.6(4)
C21 C22 C23 C24 -0.5(4)
C22 C23 C24 N5 -1.8(4)
C22 C23 C24 C18 175.2(3)
C24 N5 C20 C21 -4.0(4)
C24 C18 C25 N4 -59.2(3)
C24 C18 C25 C26 119.6(3)
C25 N4 C29 C28 3.0(4)
C25 C18 C24 N5 56.2(3)
C25 C18 C24 C23 -120.8(3)
C25 C26 C27 C28 1.6(4)
C26 C27 C28 C29 -1.5(4)
C27 C28 C29 N4 -0.8(5)
C29 N4 C25 C18 176.0(2)
C29 N4 C25 C26 -2.9(4)
O4 S2 C33 F4 58.4(4)
O4 S2 C33 F4A 1.7(12)
O4 S2 C33 F5 -56.4(5)
O4 S2 C33 F5A -113.2(10)
O4 S2 C33 F6 177.9(4)
O4 S2 C33 F6A 136.7(10)
O4A S2 C33 F4 128.1(7)
O4A S2 C33 F4A 71.4(14)
O4A S2 C33 F5 13.3(8)
O4A S2 C33 F5A -43.5(12)
O4A S2 C33 F6 -112.4(8)
O4A S2 C33 F6A -153.6(12)
O5 S2 C33 F4 -66.3(4)
O5 S2 C33 F4A -123.0(12)
O5 S2 C33 F5 178.9(4)
O5 S2 C33 F5A 122.1(10)
O5 S2 C33 F6 53.2(5)
O5 S2 C33 F6A 12.0(10)
O5A S2 C33 F4 -22.2(7)
O5A S2 C33 F4A -78.8(13)
O5A S2 C33 F5 -136.9(7)
O5A S2 C33 F5A 166.3(11)
O5A S2 C33 F6 97.4(7)
O5A S2 C33 F6A 56.2(12)
O6 S2 C33 F4 173.1(4)
O6 S2 C33 F4A 116.4(12)
O6 S2 C33 F5 58.3(5)
O6 S2 C33 F5A 1.6(10)
O6 S2 C33 F6 -67.4(4)
O6 S2 C33 F6A -108.5(10)
O6A S2 C33 F4 -118.1(5)
O6A S2 C33 F4A -174.8(12)
O6A S2 C33 F5 127.1(6)
O6A S2 C33 F5A 70.3(10)
O6A S2 C33 F6 1.4(6)
O6A S2 C33 F6A -39.8(11)
O1 S1 C32 F1 61.1(5)
O1 S1 C32 F2 -60.8(6)
O1 S1 C32 F3 179.9(6)
O1 S1 C32A F1A 58.7(16)
O1 S1 C32A F2A -59.2(10)
O1 S1 C32A F3A -179.3(10)
O2 S1 C32 F1 -58.3(5)
O2 S1 C32 F2 179.8(6)
O2 S1 C32 F3 60.6(6)
O2 S1 C32A F1A -68.9(15)
O2 S1 C32A F2A 173.3(9)
O2 S1 C32A F3A 53.2(13)
O3 S1 C32 F1 -179.1(6)
O3 S1 C32 F2 59.0(7)
O3 S1 C32 F3 -60.2(7)
O3 S1 C32A F1A 174.8(15)
O3 S1 C32A F2A 57.0(10)
O3 S1 C32A F3A -63.1(12)
O3A S1 C32 F1 -179.9(9)
O3A S1 C32 F2 58.2(11)
O3A S1 C32 F3 -61.0(11)
O3A S1 C32A F1A 176.2(15)
O3A S1 C32A F2A 58.3(12)
O3A S1 C32A F3A -61.8(15)
C32 S1 C32A F1A 10.1(16)
C32 S1 C32A F2A -108(3)
C32 S1 C32A F3A 132(3)
C32A S1 C32 F1 -164(3)
C32A S1 C32 F2 75(2)
C32A S1 C32 F3 -45(2)
